data_2241568
loop_
_publ_author_name
'Kerr, Jamie R.'
'Trembleau, Laurent'
'Storey, John M. D.'
'Wardell, James L.'
'Harrison, William T. A.'

_publ_section_title
;
 Crystal structures of four indole derivatives with a phenyl substituent
 at the 2-position and a carbonyl group at the 3-position: the <i>C</i>(6)
 N---H&#x00B7;&#x00B7;&#x00B7;O chain remains the same, but the weak
 reinforcing interactions are different
;
_journal_coeditor_code XU5883
_journal_issue 3
_journal_name_full 'Acta Crystallographica Section E'
_journal_page_first 363
_journal_page_last 369
_journal_paper_doi 10.1107/S2056989016002620
_journal_volume 72
_journal_year 2016
_chemical_formula_iupac 'C22 H23 N O'
_chemical_formula_moiety 'C22 H23 N O'
_chemical_formula_sum 'C22 H23 N O'
_chemical_formula_weight 317.41
_chemical_name_systematic
;
2-Cyclohexyl-1-(2-phenyl-1<i>H</i>-indol-3-yl)ethanone
;
_space_group_IT_number 19
_symmetry_cell_setting orthorhombic
_symmetry_space_group_name_Hall 'P 2ac 2ab'
_symmetry_space_group_name_H-M 'P 21 21 21'
_atom_sites_solution_hydrogens geom
_atom_sites_solution_primary direct
_atom_sites_solution_secondary difmap
_audit_creation_method SHELXL-97
_cell_angle_alpha 90.00
_cell_angle_beta 90.00
_cell_angle_gamma 90.00
_cell_formula_units_Z 4
_cell_length_a 7.3587(5)
_cell_length_b 13.2250(10)
_cell_length_c 17.5445(13)
_cell_measurement_reflns_used 4889
_cell_measurement_temperature 100(2)
_cell_measurement_theta_max 27.5
_cell_measurement_theta_min 1.9
_cell_volume 1707.4(2)
_computing_cell_refinement
;
CrystalClear (Rigaku, 2012)
;
_computing_data_collection
;
CrystalClear (Rigaku, 2012)
;
_computing_data_reduction
;
CrystalClear (Rigaku, 2012)
;
_computing_molecular_graphics
;
ORTEP-3 for Windows (Farrugia, 2012)
;
_computing_publication_material
;
publCIF (Westrip, 2010)
;
_computing_structure_refinement
;
SHELXL97 (Sheldrick, 2008)
;
_computing_structure_solution
;
SHELXS97 (Sheldrick, 2008)
;
_diffrn_ambient_temperature 100(2)
_diffrn_measured_fraction_theta_full 0.943
_diffrn_measured_fraction_theta_max 0.943
_diffrn_measurement_device_type 'Rigaku Mercury CCD'
_diffrn_measurement_method \w
_diffrn_radiation_monochromator graphite
_diffrn_radiation_source 'fine-focus sealed tube'
_diffrn_radiation_type MoK\a
_diffrn_radiation_wavelength 0.71075
_diffrn_reflns_av_R_equivalents 0.0448
_diffrn_reflns_av_sigmaI/netI 0.0533
_diffrn_reflns_limit_h_max 9
_diffrn_reflns_limit_h_min -9
_diffrn_reflns_limit_k_max 17
_diffrn_reflns_limit_k_min -17
_diffrn_reflns_limit_l_max 18
_diffrn_reflns_limit_l_min -22
_diffrn_reflns_number 8189
_diffrn_reflns_theta_full 27.50
_diffrn_reflns_theta_max 27.50
_diffrn_reflns_theta_min 2.79
_diffrn_standards_decay_% 0
_exptl_absorpt_coefficient_mu 0.075
_exptl_absorpt_correction_type none
_exptl_crystal_colour colourless
_exptl_crystal_density_diffrn 1.235
_exptl_crystal_density_method 'not measured'
_exptl_crystal_description rod
_exptl_crystal_F_000 680
_exptl_crystal_size_max 0.60
_exptl_crystal_size_mid 0.16
_exptl_crystal_size_min 0.14
_refine_diff_density_max 0.225
_refine_diff_density_min -0.223
_refine_ls_abs_structure_details none
_refine_ls_extinction_coef 0.0029(5)
_refine_ls_extinction_expression Fc^*^=kFc[1+0.001xFc^2^\l^3^/sin(2\q)]^-1/4^
_refine_ls_extinction_method SHELXL
_refine_ls_goodness_of_fit_ref 1.205
_refine_ls_hydrogen_treatment mixed
_refine_ls_matrix_type full
_refine_ls_number_parameters 221
_refine_ls_number_reflns 3490
_refine_ls_number_restraints 0
_refine_ls_restrained_S_all 1.205
_refine_ls_R_factor_all 0.0793
_refine_ls_R_factor_gt 0.0511
_refine_ls_shift/su_max 0.000
_refine_ls_shift/su_mean 0.000
_refine_ls_structure_factor_coef Fsqd
_refine_ls_weighting_details 'calc w=1/[\s^2^(Fo^2^)+(0.0111P)^2^+0.9870P] where P=(Fo^2^+2Fc^2^)/3'
_refine_ls_weighting_scheme calc
_refine_ls_wR_factor_gt 0.0890
_refine_ls_wR_factor_ref 0.0995
_reflns_number_gt 2802
_reflns_number_total 3490
_reflns_threshold_expression I>2\s(I)
_cod_data_source_file xu5883sup1.cif
_cod_data_source_block II
_cod_database_code 2241568

loop_
_symmetry_equiv_pos_as_xyz
'x, y, z'
'-x+1/2, -y, z+1/2'
'x+1/2, -y+1/2, -z'
'-x, y+1/2, -z+1/2'

loop_
_atom_site_type_symbol
_atom_site_label
_atom_site_fract_x
_atom_site_fract_y
_atom_site_fract_z
_atom_site_U_iso_or_equiv
_atom_site_adp_type
_atom_site_calc_flag
_atom_site_refinement_flags
_atom_site_occupancy
_atom_site_symmetry_multiplicity
C C1 0.5113(3) 0.83148(17) 0.07278(14) 0.0154(5) Uani d . 1 1
C C2 0.6084(3) 0.91323(18) 0.04474(14) 0.0176(5) Uani d . 1 1
H H2 0.7374 0.9150 0.0468 0.021 Uiso calc R 1 1
C C3 0.5096(3) 0.99203(18) 0.01371(13) 0.0214(6) Uani d . 1 1
H H3 0.5715 1.0495 -0.0059 0.026 Uiso calc R 1 1
C C4 0.3199(4) 0.98840(19) 0.01069(15) 0.0223(6) Uani d . 1 1
H H4 0.2557 1.0431 -0.0118 0.027 Uiso calc R 1 1
C C5 0.2234(3) 0.90765(19) 0.03949(14) 0.0185(5) Uani d . 1 1
H H5 0.0944 0.9067 0.0377 0.022 Uiso calc R 1 1
C C6 0.3208(3) 0.82674(17) 0.07151(14) 0.0143(5) Uani d . 1 1
C C7 0.2707(3) 0.73248(17) 0.10822(13) 0.0154(5) Uani d . 1 1
C C8 0.4327(4) 0.68492(16) 0.12730(13) 0.0162(5) Uani d . 1 1
C C9 0.0841(4) 0.70348(16) 0.12692(13) 0.0161(5) Uani d . 1 1
C C10 0.0489(3) 0.62762(16) 0.18942(13) 0.0184(5) Uani d . 1 1
H H10A 0.1269 0.5675 0.1815 0.022 Uiso calc R 1 1
H H10B -0.0795 0.6054 0.1872 0.022 Uiso calc R 1 1
C C11 0.0883(4) 0.67346(16) 0.26852(13) 0.0179(5) Uani d . 1 1
H H11 0.2197 0.6927 0.2698 0.021 Uiso calc R 1 1
C C12 0.0567(4) 0.59550(18) 0.33148(14) 0.0232(5) Uani d . 1 1
H H12A -0.0704 0.5712 0.3290 0.028 Uiso calc R 1 1
H H12B 0.1378 0.5368 0.3232 0.028 Uiso calc R 1 1
C C13 0.0930(4) 0.64022(19) 0.41026(15) 0.0283(6) Uani d . 1 1
H H13A 0.0655 0.5890 0.4497 0.034 Uiso calc R 1 1
H H13B 0.2231 0.6583 0.4146 0.034 Uiso calc R 1 1
C C14 -0.0226(4) 0.7338(2) 0.42403(15) 0.0314(7) Uani d . 1 1
H H14A 0.0074 0.7630 0.4745 0.038 Uiso calc R 1 1
H H14B -0.1527 0.7148 0.4243 0.038 Uiso calc R 1 1
C C15 0.0112(4) 0.81255(19) 0.36219(14) 0.0261(6) Uani d . 1 1
H H15A -0.0699 0.8712 0.3706 0.031 Uiso calc R 1 1
H H15B 0.1384 0.8366 0.3656 0.031 Uiso calc R 1 1
C C16 -0.0229(4) 0.76918(18) 0.28315(13) 0.0217(6) Uani d . 1 1
H H16A 0.0086 0.8206 0.2444 0.026 Uiso calc R 1 1
H H16B -0.1537 0.7533 0.2777 0.026 Uiso calc R 1 1
C C17 0.4700(3) 0.58519(17) 0.16354(13) 0.0154(5) Uani d . 1 1
C C18 0.4340(3) 0.49591(17) 0.12458(13) 0.0195(5) Uani d . 1 1
H H18 0.3862 0.4983 0.0743 0.023 Uiso calc R 1 1
C C19 0.4678(4) 0.40310(18) 0.15890(15) 0.0246(6) Uani d . 1 1
H H19 0.4434 0.3422 0.1321 0.030 Uiso calc R 1 1
C C20 0.5369(4) 0.39947(18) 0.23207(15) 0.0249(6) Uani d . 1 1
H H20 0.5589 0.3360 0.2557 0.030 Uiso calc R 1 1
C C21 0.5741(4) 0.48777(18) 0.27102(15) 0.0241(6) Uani d . 1 1
H H21 0.6214 0.4850 0.3214 0.029 Uiso calc R 1 1
C C22 0.5425(3) 0.58032(17) 0.23671(14) 0.0192(5) Uani d . 1 1
H H22 0.5704 0.6409 0.2633 0.023 Uiso calc R 1 1
N N1 0.5754(3) 0.74414(14) 0.10656(11) 0.0155(4) Uani d . 1 1
H H1 0.696(4) 0.7293(18) 0.1088(15) 0.019 Uiso d . 1 1
O O1 -0.0440(2) 0.74797(12) 0.09706(9) 0.0198(4) Uani d . 1 1

loop_
_atom_site_aniso_label
_atom_site_aniso_U_11
_atom_site_aniso_U_22
_atom_site_aniso_U_33
_atom_site_aniso_U_12
_atom_site_aniso_U_13
_atom_site_aniso_U_23
C1 0.0158(13) 0.0173(11) 0.0132(12) 0.0024(9) -0.0004(10) -0.0001(9)
C2 0.0132(13) 0.0211(12) 0.0185(12) -0.0014(11) 0.0018(10) -0.0006(10)
C3 0.0264(15) 0.0184(12) 0.0194(13) -0.0044(11) 0.0002(11) 0.0019(11)
C4 0.0265(14) 0.0192(13) 0.0212(15) 0.0042(11) -0.0032(12) 0.0041(12)
C5 0.0168(13) 0.0200(12) 0.0186(12) 0.0017(11) -0.0021(11) 0.0000(11)
C6 0.0160(13) 0.0160(12) 0.0108(12) -0.0011(9) -0.0002(10) -0.0037(10)
C7 0.0150(12) 0.0182(11) 0.0131(12) -0.0009(10) 0.0002(11) -0.0016(10)
C8 0.0159(13) 0.0192(11) 0.0135(11) -0.0010(10) 0.0021(11) -0.0024(9)
C9 0.0155(12) 0.0151(11) 0.0176(12) 0.0026(10) -0.0025(12) -0.0056(9)
C10 0.0134(13) 0.0176(11) 0.0240(13) -0.0012(10) 0.0015(11) -0.0007(10)
C11 0.0141(12) 0.0201(11) 0.0195(12) -0.0003(10) -0.0008(12) 0.0003(9)
C12 0.0236(14) 0.0231(12) 0.0229(12) 0.0020(12) 0.0015(12) 0.0032(11)
C13 0.0321(16) 0.0327(14) 0.0200(13) 0.0050(13) 0.0012(14) 0.0049(11)
C14 0.0389(17) 0.0345(15) 0.0210(13) 0.0051(13) 0.0030(13) -0.0030(12)
C15 0.0314(16) 0.0236(12) 0.0234(14) 0.0047(11) 0.0029(12) -0.0040(10)
C16 0.0247(14) 0.0219(12) 0.0186(12) 0.0021(11) 0.0019(11) -0.0004(10)
C17 0.0087(11) 0.0181(11) 0.0194(11) 0.0010(10) 0.0025(10) 0.0036(10)
C18 0.0179(13) 0.0211(11) 0.0195(12) 0.0005(11) 0.0010(11) -0.0005(10)
C19 0.0262(14) 0.0178(11) 0.0298(14) -0.0004(11) 0.0046(12) -0.0015(11)
C20 0.0238(14) 0.0200(12) 0.0309(14) 0.0039(11) 0.0020(13) 0.0097(11)
C21 0.0192(13) 0.0294(13) 0.0237(12) -0.0003(12) -0.0047(12) 0.0089(11)
C22 0.0172(13) 0.0193(11) 0.0212(12) -0.0031(10) -0.0013(11) 0.0024(10)
N1 0.0095(10) 0.0176(9) 0.0195(10) -0.0007(9) 0.0004(9) 0.0004(8)
O1 0.0134(9) 0.0241(8) 0.0220(9) 0.0012(8) -0.0004(7) -0.0007(7)

loop_
_atom_type_symbol
_atom_type_description
_atom_type_scat_dispersion_real
_atom_type_scat_dispersion_imag
_atom_type_scat_source
C C 0.0033 0.0016 'International Tables Vol C Tables 4.2.6.8 and 6.1.1.4'
H H 0.0000 0.0000 'International Tables Vol C Tables 4.2.6.8 and 6.1.1.4'
N N 0.0061 0.0033 'International Tables Vol C Tables 4.2.6.8 and 6.1.1.4'
O O 0.0106 0.0060 'International Tables Vol C Tables 4.2.6.8 and 6.1.1.4'

loop_
_geom_angle_atom_site_label_1
_geom_angle_atom_site_label_2
_geom_angle_atom_site_label_3
_geom_angle
N1 C1 C2 129.0(2)
N1 C1 C6 108.1(2)
C2 C1 C6 123.0(2)
C3 C2 C1 117.2(2)
C3 C2 H2 121.4
C1 C2 H2 121.4
C2 C3 C4 121.0(2)
C2 C3 H3 119.5
C4 C3 H3 119.5
C5 C4 C3 121.8(2)
C5 C4 H4 119.1
C3 C4 H4 119.1
C4 C5 C6 118.3(2)
C4 C5 H5 120.9
C6 C5 H5 120.9
C1 C6 C5 118.8(2)
C1 C6 C7 106.6(2)
C5 C6 C7 134.6(2)
C8 C7 C6 106.1(2)
C8 C7 C9 129.3(2)
C6 C7 C9 124.3(2)
N1 C8 C7 109.72(19)
N1 C8 C17 118.8(2)
C7 C8 C17 131.5(2)
O1 C9 C7 119.9(2)
O1 C9 C10 119.8(2)
C7 C9 C10 119.9(2)
C9 C10 C11 111.12(18)
C9 C10 H10A 109.4
C11 C10 H10A 109.4
C9 C10 H10B 109.4
C11 C10 H10B 109.4
H10A C10 H10B 108.0
C12 C11 C16 110.8(2)
C12 C11 C10 110.88(18)
C16 C11 C10 112.1(2)
C12 C11 H11 107.6
C16 C11 H11 107.6
C10 C11 H11 107.6
C13 C12 C11 111.5(2)
C13 C12 H12A 109.3
C11 C12 H12A 109.3
C13 C12 H12B 109.3
C11 C12 H12B 109.3
H12A C12 H12B 108.0
C14 C13 C12 111.2(2)
C14 C13 H13A 109.4
C12 C13 H13A 109.4
C14 C13 H13B 109.4
C12 C13 H13B 109.4
H13A C13 H13B 108.0
C13 C14 C15 110.6(2)
C13 C14 H14A 109.5
C15 C14 H14A 109.5
C13 C14 H14B 109.5
C15 C14 H14B 109.5
H14A C14 H14B 108.1
C16 C15 C14 111.4(2)
C16 C15 H15A 109.4
C14 C15 H15A 109.4
C16 C15 H15B 109.4
C14 C15 H15B 109.4
H15A C15 H15B 108.0
C15 C16 C11 112.1(2)
C15 C16 H16A 109.2
C11 C16 H16A 109.2
C15 C16 H16B 109.2
C11 C16 H16B 109.2
H16A C16 H16B 107.9
C18 C17 C22 119.2(2)
C18 C17 C8 120.5(2)
C22 C17 C8 120.4(2)
C19 C18 C17 120.2(2)
C19 C18 H18 119.9
C17 C18 H18 119.9
C20 C19 C18 119.9(2)
C20 C19 H19 120.0
C18 C19 H19 120.0
C21 C20 C19 120.2(2)
C21 C20 H20 119.9
C19 C20 H20 119.9
C20 C21 C22 120.0(2)
C20 C21 H21 120.0
C22 C21 H21 120.0
C21 C22 C17 120.4(2)
C21 C22 H22 119.8
C17 C22 H22 119.8
C8 N1 C1 109.46(19)
C8 N1 H1 128.1(16)
C1 N1 H1 122.2(16)

loop_
_geom_bond_atom_site_label_1
_geom_bond_atom_site_label_2
_geom_bond_distance
C1 N1 1.381(3)
C1 C2 1.386(3)
C1 C6 1.403(3)
C2 C3 1.383(3)
C2 H2 0.9500
C3 C4 1.398(3)
C3 H3 0.9500
C4 C5 1.378(3)
C4 H4 0.9500
C5 C6 1.405(3)
C5 H5 0.9500
C6 C7 1.451(3)
C7 C8 1.389(3)
C7 C9 1.463(3)
C8 N1 1.360(3)
C8 C17 1.490(3)
C9 O1 1.229(3)
C9 C10 1.509(3)
C10 C11 1.542(3)
C10 H10A 0.9900
C10 H10B 0.9900
C11 C12 1.529(3)
C11 C16 1.529(3)
C11 H11 1.0000
C12 C13 1.527(3)
C12 H12A 0.9900
C12 H12B 0.9900
C13 C14 1.521(4)
C13 H13A 0.9900
C13 H13B 0.9900
C14 C15 1.524(4)
C14 H14A 0.9900
C14 H14B 0.9900
C15 C16 1.522(3)
C15 H15A 0.9900
C15 H15B 0.9900
C16 H16A 0.9900
C16 H16B 0.9900
C17 C18 1.390(3)
C17 C22 1.392(3)
C18 C19 1.389(3)
C18 H18 0.9500
C19 C20 1.382(4)
C19 H19 0.9500
C20 C21 1.380(3)
C20 H20 0.9500
C21 C22 1.384(3)
C21 H21 0.9500
C22 H22 0.9500
N1 H1 0.91(3)

loop_
_geom_hbond_atom_site_label_D
_geom_hbond_atom_site_label_H
_geom_hbond_atom_site_label_A
_geom_hbond_site_symmetry_A
_geom_hbond_distance_DH
_geom_hbond_distance_HA
_geom_hbond_distance_DA
_geom_hbond_angle_DHA
N1 H1 O1 1_655 0.91(3) 1.94(3) 2.806(3) 158(2)
C20 H20 Cg1 4_645 0.95 2.75 3.503(3) 136
C21 H21 Cg2 4_645 0.95 2.61 3.437(3) 146

loop_
_geom_torsion_atom_site_label_1
_geom_torsion_atom_site_label_2
_geom_torsion_atom_site_label_3
_geom_torsion_atom_site_label_4
_geom_torsion
N1 C1 C2 C3 -179.7(2)
C6 C1 C2 C3 -0.7(4)
C1 C2 C3 C4 -0.3(4)
C2 C3 C4 C5 1.2(4)
C3 C4 C5 C6 -1.0(4)
N1 C1 C6 C5 -179.9(2)
C2 C1 C6 C5 0.9(4)
N1 C1 C6 C7 1.4(3)
C2 C1 C6 C7 -177.8(2)
C4 C5 C6 C1 0.0(4)
C4 C5 C6 C7 178.2(3)
C1 C6 C7 C8 -1.7(3)
C5 C6 C7 C8 179.9(3)
C1 C6 C7 C9 172.4(2)
C5 C6 C7 C9 -5.9(4)
C6 C7 C8 N1 1.4(2)
C9 C7 C8 N1 -172.4(2)
C6 C7 C8 C17 -177.7(2)
C9 C7 C8 C17 8.5(4)
C8 C7 C9 O1 -170.9(2)
C6 C7 C9 O1 16.4(3)
C8 C7 C9 C10 16.2(4)
C6 C7 C9 C10 -156.5(2)
O1 C9 C10 C11 -101.5(2)
C7 C9 C10 C11 71.4(3)
C9 C10 C11 C12 -178.7(2)
C9 C10 C11 C16 56.9(3)
C16 C11 C12 C13 -54.2(3)
C10 C11 C12 C13 -179.3(2)
C11 C12 C13 C14 56.3(3)
C12 C13 C14 C15 -56.8(3)
C13 C14 C15 C16 56.0(3)
C14 C15 C16 C11 -54.9(3)
C12 C11 C16 C15 53.6(3)
C10 C11 C16 C15 178.1(2)
N1 C8 C17 C18 -110.2(3)
C7 C8 C17 C18 68.9(3)
N1 C8 C17 C22 69.4(3)
C7 C8 C17 C22 -111.5(3)
C22 C17 C18 C19 0.9(4)
C8 C17 C18 C19 -179.5(2)
C17 C18 C19 C20 0.2(4)
C18 C19 C20 C21 -0.6(4)
C19 C20 C21 C22 -0.1(4)
C20 C21 C22 C17 1.2(4)
C18 C17 C22 C21 -1.6(3)
C8 C17 C22 C21 178.8(2)
C7 C8 N1 C1 -0.5(2)
C17 C8 N1 C1 178.7(2)
C2 C1 N1 C8 178.5(2)
C6 C1 N1 C8 -0.6(3)

_cod_database_fobs_code 2241568
